data_7131359
loop_
_publ_author_name
'Hu, Qichuan'
'Liu, Jing'
'Yu, Hailong'
'Xu, Hanqi'
'Yu, Jinyang'
'Wu, Wenzhi'

_publ_section_title
;
 Photophysical properties of tetrabutylammonium metal chlorides with
 different inorganic frameworks.
;
_journal_issue 25
_journal_name_full 'Chemical communications (Cambridge, England)'
_journal_page_first 3763
_journal_page_last 3766
_journal_paper_doi 10.1039/d2cc06988a
_journal_volume 59
_journal_year 2023
_chemical_formula_sum 'C20 H48 Cl5 N O2 Sn'
_chemical_formula_weight 630.53
_space_group_crystal_system triclinic
_space_group_IT_number 2
_space_group_name_Hall '-P 1'
_space_group_name_H-M_alt 'P -1'
_atom_sites_solution_hydrogens mixed
_audit_creation_method SHELXL-2014/7
_audit_update_record
;
2022-07-18 deposited with the CCDC.	2023-03-01 downloaded from the CCDC.
;
_cell_angle_alpha 109.091(4)
_cell_angle_beta 105.943(4)
_cell_angle_gamma 94.281(4)
_cell_formula_units_Z 2
_cell_length_a 11.1104(19)
_cell_length_b 12.108(2)
_cell_length_c 13.108(3)
_cell_measurement_reflns_used 9988
_cell_measurement_temperature 296(2)
_cell_measurement_theta_max 21.77
_cell_measurement_theta_min 2.40
_cell_volume 1575.8(5)
_computing_structure_refinement 'SHELXL-2014/7 (Sheldrick, 2014)'
_diffrn_ambient_temperature 296(2)
_diffrn_measured_fraction_theta_full 0.986
_diffrn_measured_fraction_theta_max 0.986
_diffrn_measurement_device_type ccd
_diffrn_radiation_type MoK\a
_diffrn_radiation_wavelength 0.71073
_diffrn_reflns_av_R_equivalents 0.0663
_diffrn_reflns_av_unetI/netI 0.0539
_diffrn_reflns_Laue_measured_fraction_full 0.986
_diffrn_reflns_Laue_measured_fraction_max 0.986
_diffrn_reflns_limit_h_max 13
_diffrn_reflns_limit_h_min -13
_diffrn_reflns_limit_k_max 14
_diffrn_reflns_limit_k_min -14
_diffrn_reflns_limit_l_max 15
_diffrn_reflns_limit_l_min -15
_diffrn_reflns_number 42480
_diffrn_reflns_point_group_measured_fraction_full 0.986
_diffrn_reflns_point_group_measured_fraction_max 0.986
_diffrn_reflns_theta_full 25.204
_diffrn_reflns_theta_max 25.204
_diffrn_reflns_theta_min 2.401
_exptl_absorpt_coefficient_mu 1.249
_exptl_absorpt_correction_type multi-scan
_exptl_absorpt_process_details sadabs
_exptl_crystal_colour colorless
_exptl_crystal_density_diffrn 1.329
_exptl_crystal_description block
_exptl_crystal_F_000 652
_exptl_crystal_size_max 0.200
_exptl_crystal_size_mid 0.200
_exptl_crystal_size_min 0.200
_exptl_transmission_factor_max 0.864
_exptl_transmission_factor_min 0.864
_refine_diff_density_max 0.735
_refine_diff_density_min -0.523
_refine_diff_density_rms 0.084
_refine_ls_extinction_method none
_refine_ls_goodness_of_fit_ref 1.132
_refine_ls_hydrogen_treatment constr
_refine_ls_matrix_type full
_refine_ls_number_parameters 262
_refine_ls_number_reflns 5616
_refine_ls_number_restraints 145
_refine_ls_restrained_S_all 1.194
_refine_ls_R_factor_all 0.1381
_refine_ls_R_factor_gt 0.0705
_refine_ls_shift/su_max 0.004
_refine_ls_shift/su_mean 0.000
_refine_ls_structure_factor_coef Fsqd
_refine_ls_weighting_details 'w=1/[\s^2^(Fo^2^)+(0.0672P)^2^+3.0878P] where P=(Fo^2^+2Fc^2^)/3'
_refine_ls_weighting_scheme calc
_refine_ls_wR_factor_gt 0.1624
_refine_ls_wR_factor_ref 0.1940
_reflns_Friedel_coverage 0.000
_reflns_number_gt 3252
_reflns_number_total 5616
_reflns_threshold_expression 'I > 2\s(I)'
_cod_data_source_file d2cc06988a2.cif
_cod_data_source_block 1_a_CCDC2
_cod_depositor_comments 'Adding full bibliography for 7131357--7131359.cif.'
_cod_database_code 7131359
_shelx_shelxl_version_number 2014/7
_shelx_space_group_comment
;
The symmetry employed for this shelxl refinement is uniquely defined
by the following loop, which should always be used as a source of
symmetry information in preference to the above space-group names.
They are only intended as comments.
;
_shelx_estimated_absorpt_t_min 0.788
_shelx_estimated_absorpt_t_max 0.788

loop_
_space_group_symop_operation_xyz
'x, y, z'
'-x, -y, -z'

loop_
_atom_site_label
_atom_site_type_symbol
_atom_site_fract_x
_atom_site_fract_y
_atom_site_fract_z
_atom_site_U_iso_or_equiv
_atom_site_adp_type
_atom_site_occupancy
_atom_site_site_symmetry_order
_atom_site_calc_flag
_atom_site_refinement_flags_posn
_atom_site_refinement_flags_adp
_atom_site_refinement_flags_occupancy
_atom_site_disorder_assembly
_atom_site_disorder_group
C1 C 0.3369(9) 0.8462(9) 0.5131(9) 0.122(3) Uani 1 1 d D U . . .
H1A H 0.3767 0.9235 0.5713 0.146 Uiso 1 1 calc R U . . .
H1B H 0.4035 0.8091 0.4882 0.146 Uiso 1 1 calc R U . . .
C2 C 0.2467(10) 0.8639(9) 0.4145(9) 0.138(3) Uani 1 1 d D U . . .
H2A H 0.1757 0.8941 0.4368 0.165 Uiso 1 1 calc R U . . .
H2B H 0.2132 0.7874 0.3529 0.165 Uiso 1 1 calc R U . . .
C3 C 0.3059(11) 0.9488(10) 0.3707(10) 0.137(3) Uani 1 1 d D U . . .
H3A H 0.3800 0.9220 0.3523 0.164 Uiso 1 1 calc R U . . .
H3B H 0.3333 1.0273 0.4296 0.164 Uiso 1 1 calc R U . . .
C4 C 0.2107(13) 0.9549(13) 0.2658(11) 0.182(5) Uani 1 1 d D U . . .
H4A H 0.2494 1.0089 0.2392 0.273 Uiso 1 1 calc R U . . .
H4B H 0.1844 0.8773 0.2072 0.273 Uiso 1 1 calc R U . . .
H4C H 0.1378 0.9825 0.2844 0.273 Uiso 1 1 calc R U . . .
C5 C 0.2031(10) 0.6586(8) 0.4816(9) 0.128(3) Uani 1 1 d D U . . .
H5A H 0.1720 0.6148 0.5221 0.154 Uiso 1 1 calc R U . . .
H5B H 0.1295 0.6746 0.4320 0.154 Uiso 1 1 calc R U . . .
C6 C 0.2694(11) 0.5809(9) 0.4089(10) 0.153(3) Uani 1 1 d D U . . .
H6A H 0.3376 0.5581 0.4578 0.183 Uiso 1 1 calc R U . . .
H6B H 0.3082 0.6275 0.3746 0.183 Uiso 1 1 calc R U . . .
C7 C 0.1869(13) 0.4687(10) 0.3146(11) 0.171(4) Uani 1 1 d D U . . .
H7A H 0.2397 0.4083 0.3037 0.205 Uiso 1 1 calc R U . . .
H7B H 0.1218 0.4414 0.3417 0.205 Uiso 1 1 calc R U . . .
C8 C 0.1220(18) 0.4736(18) 0.2009(14) 0.251(7) Uani 1 1 d D U . . .
H8A H 0.0736 0.3966 0.1505 0.376 Uiso 1 1 calc R U . . .
H8B H 0.0660 0.5303 0.2086 0.376 Uiso 1 1 calc R U . . .
H8C H 0.1845 0.4970 0.1703 0.376 Uiso 1 1 calc R U . . .
C9 C 0.1949(9) 0.8410(10) 0.6198(9) 0.128(3) Uani 1 1 d D U . . .
H9A H 0.2419 0.9210 0.6647 0.154 Uiso 1 1 calc R U . . .
H9B H 0.1249 0.8469 0.5595 0.154 Uiso 1 1 calc R U . . .
C10 C 0.1384(11) 0.7992(11) 0.6944(10) 0.152(3) Uani 1 1 d D U . . .
H10A H 0.2059 0.7854 0.7514 0.183 Uiso 1 1 calc R U . . .
H10B H 0.0808 0.7242 0.6488 0.183 Uiso 1 1 calc R U . . .
C11 C 0.0671(13) 0.8862(13) 0.7533(12) 0.177(4) Uani 1 1 d D U . . .
H11A H 0.1227 0.9633 0.7887 0.212 Uiso 1 1 calc R U . . .
H11B H -0.0048 0.8923 0.6948 0.212 Uiso 1 1 calc R U . . .
C12 C 0.0177(15) 0.8655(16) 0.8412(13) 0.212(6) Uani 1 1 d D U . . .
H12A H -0.0251 0.9290 0.8700 0.318 Uiso 1 1 calc R U . . .
H12B H -0.0411 0.7914 0.8080 0.318 Uiso 1 1 calc R U . . .
H12C H 0.0872 0.8629 0.9024 0.318 Uiso 1 1 calc R U . . .
C13 C 0.3861(8) 0.7530(9) 0.6507(8) 0.125(3) Uani 1 1 d D U . . .
H13A H 0.3510 0.6942 0.6752 0.150 Uiso 1 1 calc R U . . .
H13B H 0.4445 0.7177 0.6120 0.150 Uiso 1 1 calc R U . . .
C14 C 0.4628(10) 0.8560(9) 0.7554(10) 0.148(3) Uani 1 1 d D U . . .
H14A H 0.4098 0.8853 0.8025 0.178 Uiso 1 1 calc R U . . .
H14B H 0.4925 0.9198 0.7339 0.178 Uiso 1 1 calc R U . . .
C15 C 0.5759(10) 0.8186(10) 0.8227(10) 0.152(4) Uani 1 1 d D U . . .
H15A H 0.5474 0.7506 0.8393 0.183 Uiso 1 1 calc R U . . .
H15B H 0.6336 0.7963 0.7789 0.183 Uiso 1 1 calc R U . . .
C16 C 0.6432(15) 0.9225(12) 0.9326(12) 0.215(7) Uani 1 1 d D U . . .
H16A H 0.6801 0.9872 0.9174 0.322 Uiso 1 1 d R U . . .
H16B H 0.7091 0.8955 0.9780 0.322 Uiso 1 1 d R U . . .
H16C H 0.5842 0.9488 0.9729 0.322 Uiso 1 1 d R U . . .
C17 C 0.7607(13) 0.7260(11) 0.1170(12) 0.166(4) Uani 1 1 d D U . . .
H17A H 0.7667 0.8074 0.1660 0.199 Uiso 1 1 calc R U . . .
H17B H 0.6967 0.7106 0.0443 0.199 Uiso 1 1 calc R U . . .
C18 C 0.8886(14) 0.7054(15) 0.1009(15) 0.221(7) Uani 1 1 d D U . . .
H18A H 0.9147 0.7578 0.0666 0.332 Uiso 1 1 calc R U . . .
H18B H 0.9508 0.7208 0.1736 0.332 Uiso 1 1 calc R U . . .
H18C H 0.8811 0.6245 0.0525 0.332 Uiso 1 1 calc R U . . .
Cl1 Cl 0.5705(3) 0.8188(2) 0.2845(3) 0.1331(10) Uani 1 1 d . . . . .
Cl2 Cl 0.6621(3) 0.7168(3) 0.5109(2) 0.1285(9) Uani 1 1 d . . . . .
Cl3 Cl 0.8819(2) 0.8411(2) 0.4102(2) 0.1151(8) Uani 1 1 d . . . . .
Cl4 Cl 0.8382(2) 0.5455(2) 0.3591(3) 0.1184(9) Uani 1 1 d . . . . .
Cl5 Cl 0.5241(3) 0.5230(2) 0.2332(3) 0.1329(10) Uani 1 1 d . . . . .
N1 N 0.2801(6) 0.7729(5) 0.5652(6) 0.0885(16) Uani 1 1 d D U . . .
O1 O 0.6469(10) 0.4473(9) 0.9963(7) 0.193(4) Uani 1 1 d D U . . .
H1 H 0.6156 0.4390 0.9293 0.231 Uiso 1 1 d R U . . .
O2 O 0.7287(7) 0.6450(6) 0.1682(6) 0.123(2) Uani 1 1 d D U . . .
H2 H 0.7235 0.5767 0.1256 0.148 Uiso 1 1 d R U . . .
Sn1 Sn 0.70191(5) 0.68428(5) 0.33484(5) 0.0834(3) Uani 1 1 d . . . . .
C19 C 0.6583(19) 0.3319(13) 1.0035(17) 0.282(9) Uani 1 1 d D U . . .
H19A H 0.5941 0.2707 0.9401 0.338 Uiso 1 1 calc R U . . .
H19B H 0.6477 0.3297 1.0739 0.338 Uiso 1 1 calc R U . . .
C20 C 0.789(2) 0.3128(18) 1.000(2) 0.335(12) Uani 1 1 d D U . . .
H20A H 0.8011 0.2367 1.0043 0.503 Uiso 1 1 calc R U . . .
H20B H 0.7977 0.3154 0.9297 0.503 Uiso 1 1 calc R U . . .
H20C H 0.8511 0.3741 1.0628 0.503 Uiso 1 1 calc R U . . .

loop_
_atom_site_aniso_label
_atom_site_aniso_U_11
_atom_site_aniso_U_22
_atom_site_aniso_U_33
_atom_site_aniso_U_23
_atom_site_aniso_U_13
_atom_site_aniso_U_12
C1 0.115(6) 0.097(5) 0.151(6) 0.047(5) 0.037(5) 0.018(5)
C2 0.144(7) 0.106(6) 0.168(7) 0.058(5) 0.046(6) 0.022(5)
C3 0.142(7) 0.117(6) 0.176(8) 0.073(6) 0.062(6) 0.028(6)
C4 0.178(11) 0.195(11) 0.189(12) 0.099(10) 0.045(9) 0.036(10)
C5 0.130(6) 0.096(5) 0.159(7) 0.052(5) 0.044(5) 0.003(5)
C6 0.158(7) 0.113(6) 0.184(8) 0.044(6) 0.067(6) 0.003(5)
C7 0.174(9) 0.128(7) 0.188(9) 0.039(7) 0.053(7) -0.005(6)
C8 0.249(15) 0.273(15) 0.198(11) 0.081(11) 0.046(11) -0.026(13)
C9 0.100(5) 0.147(6) 0.150(6) 0.068(5) 0.037(5) 0.038(5)
C10 0.131(7) 0.186(8) 0.163(7) 0.080(6) 0.054(6) 0.060(6)
C11 0.156(8) 0.224(9) 0.179(9) 0.087(8) 0.070(6) 0.076(7)
C12 0.202(12) 0.275(15) 0.200(12) 0.108(11) 0.091(9) 0.077(11)
C13 0.098(5) 0.119(6) 0.147(6) 0.035(5) 0.036(5) 0.025(5)
C14 0.118(6) 0.142(7) 0.165(7) 0.051(6) 0.023(6) 0.015(5)
C15 0.125(7) 0.141(7) 0.166(8) 0.070(6) -0.003(6) 0.005(6)
C16 0.209(13) 0.194(13) 0.185(12) 0.059(10) -0.001(11) -0.006(11)
C17 0.209(9) 0.134(7) 0.161(7) 0.054(6) 0.071(7) 0.017(7)
C18 0.220(14) 0.202(13) 0.223(13) 0.042(11) 0.097(11) -0.009(12)
Cl1 0.1133(19) 0.1146(19) 0.163(3) 0.0515(18) 0.0195(17) 0.0545(16)
Cl2 0.129(2) 0.146(2) 0.127(2) 0.0491(18) 0.0656(17) 0.0376(18)
Cl3 0.0886(15) 0.1002(17) 0.146(2) 0.0444(16) 0.0247(14) 0.0039(12)
Cl4 0.1140(18) 0.1102(18) 0.173(2) 0.0806(18) 0.0659(17) 0.0558(15)
Cl5 0.1100(18) 0.1084(19) 0.158(2) 0.0437(18) 0.0232(17) -0.0149(15)
N1 0.073(3) 0.079(3) 0.131(4) 0.053(3) 0.037(3) 0.023(3)
O1 0.241(10) 0.160(8) 0.121(6) 0.022(6) -0.003(6) 0.065(8)
O2 0.183(6) 0.090(4) 0.125(5) 0.052(4) 0.076(4) 0.030(4)
Sn1 0.0728(4) 0.0776(4) 0.1043(5) 0.0356(3) 0.0298(3) 0.0219(3)
C19 0.298(17) 0.227(14) 0.195(12) -0.020(12) -0.002(14) 0.070(15)
C20 0.33(2) 0.272(18) 0.271(17) -0.013(15) 0.02(2) 0.075(19)

loop_
_atom_type_symbol
_atom_type_description
_atom_type_scat_dispersion_real
_atom_type_scat_dispersion_imag
_atom_type_scat_source
C C 0.0033 0.0016 'International Tables Vol C Tables 4.2.6.8 and 6.1.1.4'
H H 0.0000 0.0000 'International Tables Vol C Tables 4.2.6.8 and 6.1.1.4'
N N 0.0061 0.0033 'International Tables Vol C Tables 4.2.6.8 and 6.1.1.4'
Cl Cl 0.1484 0.1585 'International Tables Vol C Tables 4.2.6.8 and 6.1.1.4'
Sn Sn -0.6537 1.4246 'International Tables Vol C Tables 4.2.6.8 and 6.1.1.4'
O O 0.0106 0.0060 'International Tables Vol C Tables 4.2.6.8 and 6.1.1.4'

loop_
_geom_angle_atom_site_label_1
_geom_angle_atom_site_label_2
_geom_angle_atom_site_label_3
_geom_angle
_geom_angle_site_symmetry_1
_geom_angle_site_symmetry_3
_geom_angle_publ_flag
C2 C1 N1 115.6(8) . . ?
C2 C1 H1A 108.4 . . ?
N1 C1 H1A 108.4 . . ?
C2 C1 H1B 108.4 . . ?
N1 C1 H1B 108.4 . . ?
H1A C1 H1B 107.4 . . ?
C1 C2 C3 113.9(9) . . ?
C1 C2 H2A 108.8 . . ?
C3 C2 H2A 108.8 . . ?
C1 C2 H2B 108.8 . . ?
C3 C2 H2B 108.8 . . ?
H2A C2 H2B 107.7 . . ?
C2 C3 C4 110.5(10) . . ?
C2 C3 H3A 109.6 . . ?
C4 C3 H3A 109.6 . . ?
C2 C3 H3B 109.6 . . ?
C4 C3 H3B 109.6 . . ?
H3A C3 H3B 108.1 . . ?
C3 C4 H4A 109.5 . . ?
C3 C4 H4B 109.5 . . ?
H4A C4 H4B 109.5 . . ?
C3 C4 H4C 109.5 . . ?
H4A C4 H4C 109.5 . . ?
H4B C4 H4C 109.5 . . ?
C6 C5 N1 115.9(8) . . ?
C6 C5 H5A 108.3 . . ?
N1 C5 H5A 108.3 . . ?
C6 C5 H5B 108.3 . . ?
N1 C5 H5B 108.3 . . ?
H5A C5 H5B 107.4 . . ?
C5 C6 C7 116.0(10) . . ?
C5 C6 H6A 108.3 . . ?
C7 C6 H6A 108.3 . . ?
C5 C6 H6B 108.3 . . ?
C7 C6 H6B 108.3 . . ?
H6A C6 H6B 107.4 . . ?
C8 C7 C6 118.9(13) . . ?
C8 C7 H7A 107.6 . . ?
C6 C7 H7A 107.6 . . ?
C8 C7 H7B 107.6 . . ?
C6 C7 H7B 107.6 . . ?
H7A C7 H7B 107.0 . . ?
C7 C8 H8A 109.5 . . ?
C7 C8 H8B 109.5 . . ?
H8A C8 H8B 109.5 . . ?
C7 C8 H8C 109.5 . . ?
H8A C8 H8C 109.5 . . ?
H8B C8 H8C 109.5 . . ?
C10 C9 N1 120.3(8) . . ?
C10 C9 H9A 107.2 . . ?
N1 C9 H9A 107.2 . . ?
C10 C9 H9B 107.2 . . ?
N1 C9 H9B 107.2 . . ?
H9A C9 H9B 106.9 . . ?
C9 C10 C11 113.0(10) . . ?
C9 C10 H10A 109.0 . . ?
C11 C10 H10A 109.0 . . ?
C9 C10 H10B 109.0 . . ?
C11 C10 H10B 109.0 . . ?
H10A C10 H10B 107.8 . . ?
C12 C11 C10 120.2(12) . . ?
C12 C11 H11A 107.3 . . ?
C10 C11 H11A 107.3 . . ?
C12 C11 H11B 107.3 . . ?
C10 C11 H11B 107.3 . . ?
H11A C11 H11B 106.9 . . ?
C11 C12 H12A 109.5 . . ?
C11 C12 H12B 109.5 . . ?
H12A C12 H12B 109.5 . . ?
C11 C12 H12C 109.5 . . ?
H12A C12 H12C 109.5 . . ?
H12B C12 H12C 109.5 . . ?
C14 C13 N1 119.5(8) . . ?
C14 C13 H13A 107.5 . . ?
N1 C13 H13A 107.5 . . ?
C14 C13 H13B 107.5 . . ?
N1 C13 H13B 107.5 . . ?
H13A C13 H13B 107.0 . . ?
C13 C14 C15 110.4(9) . . ?
C13 C14 H14A 109.6 . . ?
C15 C14 H14A 109.6 . . ?
C13 C14 H14B 109.6 . . ?
C15 C14 H14B 109.6 . . ?
H14A C14 H14B 108.1 . . ?
C16 C15 C14 108.2(10) . . ?
C16 C15 H15A 110.1 . . ?
C14 C15 H15A 110.1 . . ?
C16 C15 H15B 110.1 . . ?
C14 C15 H15B 110.1 . . ?
H15A C15 H15B 108.4 . . ?
C15 C16 H16A 110.7 . . ?
C15 C16 H16B 107.6 . . ?
H16A C16 H16B 109.5 . . ?
C15 C16 H16C 110.0 . . ?
H16A C16 H16C 109.5 . . ?
H16B C16 H16C 109.5 . . ?
O2 C17 C18 106.0(10) . . ?
O2 C17 H17A 110.5 . . ?
C18 C17 H17A 110.5 . . ?
O2 C17 H17B 110.5 . . ?
C18 C17 H17B 110.5 . . ?
H17A C17 H17B 108.7 . . ?
C17 C18 H18A 109.5 . . ?
C17 C18 H18B 109.5 . . ?
H18A C18 H18B 109.5 . . ?
C17 C18 H18C 109.5 . . ?
H18A C18 H18C 109.5 . . ?
H18B C18 H18C 109.5 . . ?
C5 N1 C13 110.3(7) . . ?
C5 N1 C9 107.6(7) . . ?
C13 N1 C9 111.1(7) . . ?
C5 N1 C1 113.1(7) . . ?
C13 N1 C1 107.3(7) . . ?
C9 N1 C1 107.4(7) . . ?
C19 O1 H1 108.7 . . ?
C17 O2 Sn1 128.8(7) . . ?
C17 O2 H2 109.3 . . ?
Sn1 O2 H2 121.8 . . ?
O2 Sn1 Cl4 85.84(19) . . ?
O2 Sn1 Cl2 176.45(19) . . ?
Cl4 Sn1 Cl2 93.95(10) . . ?
O2 Sn1 Cl3 87.9(2) . . ?
Cl4 Sn1 Cl3 90.53(9) . . ?
Cl2 Sn1 Cl3 95.66(10) . . ?
O2 Sn1 Cl1 85.8(2) . . ?
Cl4 Sn1 Cl1 171.64(10) . . ?
Cl2 Sn1 Cl1 94.41(11) . . ?
Cl3 Sn1 Cl1 88.72(10) . . ?
O2 Sn1 Cl5 84.0(2) . . ?
Cl4 Sn1 Cl5 89.62(10) . . ?
Cl2 Sn1 Cl5 92.40(11) . . ?
Cl3 Sn1 Cl5 171.90(10) . . ?
Cl1 Sn1 Cl5 89.95(11) . . ?
O1 C19 C20 106.2(12) . . ?
O1 C19 H19A 110.5 . . ?
C20 C19 H19A 110.5 . . ?
O1 C19 H19B 110.5 . . ?
C20 C19 H19B 110.5 . . ?
H19A C19 H19B 108.7 . . ?
C19 C20 H20A 109.5 . . ?
C19 C20 H20B 109.5 . . ?
H20A C20 H20B 109.5 . . ?
C19 C20 H20C 109.5 . . ?
H20A C20 H20C 109.5 . . ?
H20B C20 H20C 109.5 . . ?

loop_
_geom_bond_atom_site_label_1
_geom_bond_atom_site_label_2
_geom_bond_distance
_geom_bond_site_symmetry_2
_geom_bond_publ_flag
C1 C2 1.491(8) . ?
C1 N1 1.484(8) . ?
C1 H1A 0.9700 . ?
C1 H1B 0.9700 . ?
C2 C3 1.520(8) . ?
C2 H2A 0.9700 . ?
C2 H2B 0.9700 . ?
C3 C4 1.515(9) . ?
C3 H3A 0.9700 . ?
C3 H3B 0.9700 . ?
C4 H4A 0.9600 . ?
C4 H4B 0.9600 . ?
C4 H4C 0.9600 . ?
C5 C6 1.496(8) . ?
C5 N1 1.471(8) . ?
C5 H5A 0.9700 . ?
C5 H5B 0.9700 . ?
C6 C7 1.519(9) . ?
C6 H6A 0.9700 . ?
C6 H6B 0.9700 . ?
C7 C8 1.489(9) . ?
C7 H7A 0.9700 . ?
C7 H7B 0.9700 . ?
C8 H8A 0.9600 . ?
C8 H8B 0.9600 . ?
C8 H8C 0.9600 . ?
C9 C10 1.490(8) . ?
C9 N1 1.480(8) . ?
C9 H9A 0.9700 . ?
C9 H9B 0.9700 . ?
C10 C11 1.503(9) . ?
C10 H10A 0.9700 . ?
C10 H10B 0.9700 . ?
C11 C12 1.486(9) . ?
C11 H11A 0.9700 . ?
C11 H11B 0.9700 . ?
C12 H12A 0.9600 . ?
C12 H12B 0.9600 . ?
C12 H12C 0.9600 . ?
C13 C14 1.499(8) . ?
C13 N1 1.481(8) . ?
C13 H13A 0.9700 . ?
C13 H13B 0.9700 . ?
C14 C15 1.516(8) . ?
C14 H14A 0.9700 . ?
C14 H14B 0.9700 . ?
C15 C16 1.517(9) . ?
C15 H15A 0.9700 . ?
C15 H15B 0.9700 . ?
C16 H16A 0.9600 . ?
C16 H16B 0.9600 . ?
C16 H16C 0.9600 . ?
C17 O2 1.431(8) . ?
C17 C18 1.520(9) . ?
C17 H17A 0.9700 . ?
C17 H17B 0.9700 . ?
C18 H18A 0.9600 . ?
C18 H18B 0.9600 . ?
C18 H18C 0.9600 . ?
Cl1 Sn1 2.398(2) . ?
Cl2 Sn1 2.381(3) . ?
Cl3 Sn1 2.387(2) . ?
Cl4 Sn1 2.384(2) . ?
Cl5 Sn1 2.401(3) . ?
O1 C19 1.444(9) . ?
O1 H1 0.8200 . ?
O2 Sn1 2.187(6) . ?
O2 H2 0.8200 . ?
C19 C20 1.496(10) . ?
C19 H19A 0.9700 . ?
C19 H19B 0.9700 . ?
C20 H20A 0.9600 . ?
C20 H20B 0.9600 . ?
C20 H20C 0.9600 . ?

loop_
_geom_torsion_atom_site_label_1
_geom_torsion_atom_site_label_2
_geom_torsion_atom_site_label_3
_geom_torsion_atom_site_label_4
_geom_torsion
_geom_torsion_site_symmetry_1
_geom_torsion_site_symmetry_2
_geom_torsion_site_symmetry_3
_geom_torsion_site_symmetry_4
_geom_torsion_publ_flag
N1 C1 C2 C3 174.4(9) . . . . ?
C1 C2 C3 C4 176.0(11) . . . . ?
N1 C5 C6 C7 -174.1(10) . . . . ?
C5 C6 C7 C8 89.3(18) . . . . ?
N1 C9 C10 C11 173.2(10) . . . . ?
C9 C10 C11 C12 -172.9(13) . . . . ?
N1 C13 C14 C15 -172.6(10) . . . . ?
C13 C14 C15 C16 -175.0(12) . . . . ?
C6 C5 N1 C13 -64.3(12) . . . . ?
C6 C5 N1 C9 174.4(10) . . . . ?
C6 C5 N1 C1 55.9(12) . . . . ?
C14 C13 N1 C5 -169.2(10) . . . . ?
C14 C13 N1 C9 -50.0(12) . . . . ?
C14 C13 N1 C1 67.2(12) . . . . ?
C10 C9 N1 C5 67.1(12) . . . . ?
C10 C9 N1 C13 -53.8(12) . . . . ?
C10 C9 N1 C1 -170.8(10) . . . . ?
C2 C1 N1 C5 51.0(11) . . . . ?
C2 C1 N1 C13 172.9(9) . . . . ?
C2 C1 N1 C9 -67.6(11) . . . . ?
C18 C17 O2 Sn1 117.3(11) . . . . ?
